data_2100311
_journal_name_full 'Acta Crystallographica, Section B'
_journal_page_first 511
_journal_page_last 527
_journal_volume 61
_journal_year 2005
_chemical_formula_moiety 'C3 H7 N1'
_chemical_formula_sum 'C3 H7 N'
_chemical_formula_weight 57.10
_chemical_melting_point 190
_space_group_IT_number 14
_symmetry_cell_setting monoclinic
_symmetry_space_group_name_Hall '-P 2ybc'
_symmetry_space_group_name_H-M 'P 1 21/c 1'
_cell_angle_alpha 90
_cell_angle_beta 117.469(4)
_cell_angle_gamma 90
_cell_formula_units_Z 8
_cell_length_a 9.507(3)
_cell_length_b 9.122(3)
_cell_length_c 9.790(3)
_cell_measurement_temperature 170
_cell_volume 753.2(4)
_diffrn_ambient_temperature 170
_exptl_crystal_density_diffrn 1.007
_cod_duplicate_entry 2100166
_cod_depositor_comments
;
The following automatic conversions were performed:
'_symmetry_cell_setting' value 'Monoclinic' changed to 'monoclinic'
according to '/home/saulius/struct/CIF-dictionaries/cif_core.dic'
dictionary named 'cif_core.dic' version 2.4.1 from 2010-06-29.

Automatic conversion script
Id: cif_fix_enum 1527 2010-12-29 10:47:43Z saulius 
;
_cod_original_sg_symbol_H-M 'P 21/c'
_cod_original_formula_sum 'C3 H7 N1'
_cod_database_code 2100311

loop_
_symmetry_equiv_pos_as_xyz
x,y,z
-x,-y,-z
-x,y+1/2,-z+1/2
x,-y+1/2,z+1/2

loop_
_atom_site_label
_atom_site_fract_x
_atom_site_fract_y
_atom_site_fract_z
_atom_site_U_iso_or_equiv
_atom_site_adp_type
_atom_site_occupancy
_atom_site_type_symbol
N1 0.37675(19) 0.53435(17) 0.63871(17) 0.0492 Uani 1.0000 N
C2 0.3325(3) 0.5991(3) 0.4863(2) 0.0608 Uani 1.0000 C
C3 0.2523(3) 0.7229(3) 0.5267(3) 0.0647 Uani 1.0000 C
C4 0.2494(3) 0.6187(3) 0.6462(3) 0.0631 Uani 1.0000 C
N5 0.33617(19) 0.19478(18) 0.60288(17) 0.0490 Uani 1.0000 N
C6 0.3048(3) 0.1498(3) 0.4472(2) 0.0569 Uani 1.0000 C
C7 0.1294(3) 0.1480(3) 0.3995(2) 0.0679 Uani 1.0000 C
C8 0.1774(3) 0.1442(3) 0.5700(2) 0.0641 Uani 1.0000 C
H1 0.367(2) 0.4438(17) 0.639(2) 0.056(4) Uiso 1.0000 H
H5 0.410(2) 0.149(2) 0.674(2) 0.056(4) Uiso 1.0000 H
H21 0.417(2) 0.620(3) 0.465(3) 0.080(2) Uiso 1.0000 H
H22 0.258(2) 0.536(2) 0.410(2) 0.080(2) Uiso 1.0000 H
H31 0.324(2) 0.801(2) 0.577(2) 0.080(2) Uiso 1.0000 H
H32 0.154(2) 0.760(3) 0.452(2) 0.080(2) Uiso 1.0000 H
H41 0.274(3) 0.657(3) 0.745(2) 0.080(2) Uiso 1.0000 H
H42 0.152(2) 0.567(3) 0.608(2) 0.080(2) Uiso 1.0000 H
H61 0.343(3) 0.219(2) 0.401(3) 0.080(2) Uiso 1.0000 H
H62 0.347(3) 0.0566(18) 0.444(3) 0.080(2) Uiso 1.0000 H
H71 0.078(3) 0.2367(18) 0.355(3) 0.080(2) Uiso 1.0000 H
H72 0.068(3) 0.0700(19) 0.337(3) 0.080(2) Uiso 1.0000 H
H81 0.124(3) 0.208(2) 0.606(3) 0.080(2) Uiso 1.0000 H
H82 0.175(3) 0.0471(17) 0.607(3) 0.080(2) Uiso 1.0000 H

loop_
_atom_site_aniso_label
_atom_site_aniso_U_11
_atom_site_aniso_U_22
_atom_site_aniso_U_33
_atom_site_aniso_U_12
_atom_site_aniso_U_13
_atom_site_aniso_U_23
N1 0.0574(9) 0.0421(8) 0.0418(8) 0.0021(7) 0.0176(7) -0.0012(6)
C2 0.0631(13) 0.0700(14) 0.0536(11) 0.0101(11) 0.0310(10) 0.0090(10)
C3 0.0633(14) 0.0660(13) 0.0619(13) 0.0171(11) 0.0260(10) 0.0160(10)
C4 0.0774(15) 0.0647(14) 0.0564(12) 0.0122(11) 0.0388(11) 0.0050(10)
N5 0.0524(9) 0.0474(9) 0.0402(8) 0.0023(7) 0.0153(7) -0.0021(6)
C6 0.0582(12) 0.0704(14) 0.0440(10) -0.0030(10) 0.0247(9) 0.0008(9)
C7 0.0554(13) 0.0967(18) 0.0444(11) -0.0035(12) 0.0170(9) -0.0027(11)
C8 0.0586(13) 0.0902(17) 0.0483(11) 0.0017(11) 0.0288(9) -0.0060(10)

loop_
_geom_bond_atom_site_label_1
_geom_bond_atom_site_label_2
_geom_bond_site_symmetry_1
_geom_bond_site_symmetry_2
_geom_bond_distance
_geom_bond_publ_flag
N1 C2 . . 1.474(2) yes
N1 C4 . . 1.465(3) yes
N1 H1 . . 0.832(15) no
C2 C3 . . 1.513(3) yes
C2 H21 . . 0.940(15) no
C2 H22 . . 0.949(15) no
C3 C4 . . 1.518(3) yes
C3 H31 . . 0.947(15) no
C3 H32 . . 0.943(15) no
C4 H41 . . 0.952(15) no
C4 H42 . . 0.951(14) no
N5 C6 . . 1.470(2) yes
N5 C8 . . 1.465(3) yes
N5 H5 . . 0.839(15) no
C6 C7 . . 1.510(3) yes
C6 H61 . . 0.946(15) no
C6 H62 . . 0.945(15) no
C7 C8 . . 1.514(3) yes
C7 H71 . . 0.941(15) no
C7 H72 . . 0.943(15) no
C8 H81 . . 0.940(14) no
C8 H82 . . 0.962(15) no
N1 N5 . . 3.121(2) yes
N1 N5 . 3_656 3.102(2) yes
N1 H5 . 3_656 2.265(15) yes
N5 H1 . . 2.297(16) yes
